data_7116581
loop_
_publ_author_name
'Takashi Kubo'
'Shogo Miyazaki'
'Takuya Kodama'
'Mitsuya Aoba'
'Yasukazu Hirao'
'Hiroyuki Kurata'

_publ_section_title
;
 A facile synthesis of trinaphtho[3.3.3]propellane and its pi-extension
 and the formation of a two-dimensional honeycomb molecular assembly
;
_journal_name_full Chem.Commun.
_journal_page_first 3801
_journal_paper_doi 10.1039/C4cc09883H
_journal_volume 51
_journal_year 2015
_chemical_formula_sum 'C83 H31 Cl2.5 F6 N6'
_chemical_formula_weight 1314.76
_chemical_name_systematic FAP-F4TCNQ
_chemical_properties_physical Moisture-sensitive
_space_group_IT_number 2
_symmetry_cell_setting triclinic
_symmetry_space_group_name_Hall '-P 1'
_symmetry_space_group_name_H-M 'P -1'
_atom_sites_solution_hydrogens geom
_atom_sites_solution_primary direct
_atom_sites_solution_secondary difmap
_audit_creation_method SHELXL-97
_audit_update_record
;
2014-12-04 deposited with the CCDC.
2015-01-26 downloaded from the CCDC.
;
_cell_angle_alpha 61.769(3)
_cell_angle_beta 75.030(3)
_cell_angle_gamma 74.372(3)
_cell_formula_units_Z 2
_cell_length_a 10.3923(13)
_cell_length_b 18.707(2)
_cell_length_c 18.841(3)
_cell_measurement_reflns_used 8575
_cell_measurement_temperature 200
_cell_measurement_theta_max 54.98
_cell_measurement_theta_min 6.47
_cell_volume 3070.6(7)
_computing_molecular_graphics 'Yadokari-XG 2009 (Wakita Nemoto et al., 2009)'
_computing_publication_material 'Yadokari-XG 2009 (Wakita,Nemoto et al., 2009)'
_computing_structure_refinement 'SHELXL-97 (Sheldrick, 1997)'
_diffrn_ambient_temperature 200(2)
_diffrn_measured_fraction_theta_full 0.995
_diffrn_measured_fraction_theta_max 0.995
_diffrn_measurement_device_type 'Rigaku RAXIS-RAPID Imaging Plate'
_diffrn_measurement_method \w
_diffrn_radiation_monochromator graphite
_diffrn_radiation_source 'fine-focus sealed tube'
_diffrn_radiation_type MoK\a
_diffrn_radiation_wavelength 0.71075
_diffrn_reflns_av_R_equivalents 0.1413
_diffrn_reflns_av_sigmaI/netI 0.2697
_diffrn_reflns_limit_h_max 13
_diffrn_reflns_limit_h_min -12
_diffrn_reflns_limit_k_max 24
_diffrn_reflns_limit_k_min -24
_diffrn_reflns_limit_l_max 24
_diffrn_reflns_limit_l_min -24
_diffrn_reflns_number 30512
_diffrn_reflns_theta_full 27.48
_diffrn_reflns_theta_max 27.48
_diffrn_reflns_theta_min 3.23
_exptl_absorpt_coefficient_mu 0.202
_exptl_absorpt_correction_T_max 0.9801
_exptl_absorpt_correction_T_min 0.9608
_exptl_absorpt_correction_type none
_exptl_crystal_colour black
_exptl_crystal_density_diffrn 1.422
_exptl_crystal_density_method 'not measured'
_exptl_crystal_description platelet
_exptl_crystal_F_000 1335
_exptl_crystal_recrystallization_method 'Re-crystallisation from solvent: chlorobenzene'
_exptl_crystal_size_max 0.20
_exptl_crystal_size_mid 0.10
_exptl_crystal_size_min 0.10
_refine_diff_density_max 0.358
_refine_diff_density_min -0.390
_refine_diff_density_rms 0.068
_refine_ls_extinction_method none
_refine_ls_goodness_of_fit_ref 0.814
_refine_ls_hydrogen_treatment noref
_refine_ls_matrix_type full
_refine_ls_number_parameters 910
_refine_ls_number_reflns 14020
_refine_ls_number_restraints 0
_refine_ls_restrained_S_all 0.814
_refine_ls_R_factor_all 0.2538
_refine_ls_R_factor_gt 0.0628
_refine_ls_shift/su_max 0.000
_refine_ls_shift/su_mean 0.000
_refine_ls_structure_factor_coef Fsqd
_refine_ls_weighting_details 'calc w=1/[\s^2^(Fo^2^)+(0.0625P)^2^+0.0000P] where P=(Fo^2^+2Fc^2^)/3'
_refine_ls_weighting_scheme calc
_refine_ls_wR_factor_gt 0.1219
_refine_ls_wR_factor_ref 0.1744
_reflns_number_gt 4068
_reflns_number_total 14020
_reflns_threshold_expression >2sigma(I)
_cod_data_source_file c4cc09883h2.cif
_cod_data_source_block xsm3x05a
_cod_original_formula_sum 'C83 H31 Cl2.50 F6 N6'
_cod_database_code 7116581

loop_
_symmetry_equiv_pos_as_xyz
'x, y, z'
'-x, -y, -z'

loop_
_atom_site_label
_atom_site_type_symbol
_atom_site_fract_x
_atom_site_fract_y
_atom_site_fract_z
_atom_site_U_iso_or_equiv
_atom_site_adp_type
_atom_site_occupancy
_atom_site_symmetry_multiplicity
_atom_site_calc_flag
_atom_site_refinement_flags
_atom_site_disorder_assembly
_atom_site_disorder_group
C1 C 0.5980(3) 0.3080(2) 0.3343(2) 0.0396(10) Uani 1 1 d . . .
C2 C 0.4291(3) 0.3392(2) 0.3526(2) 0.0419(10) Uani 1 1 d . . .
C3 C 0.4188(3) 0.4271(2) 0.3410(2) 0.0398(9) Uani 1 1 d . . .
C4 C 0.3134(4) 0.4881(2) 0.3465(2) 0.0432(10) Uani 1 1 d . . .
H1 H 0.2233 0.4777 0.3628 0.052 Uiso 1 1 calc R . .
C5 C 0.3381(4) 0.5669(2) 0.3279(2) 0.0420(10) Uani 1 1 d . . .
H2 H 0.2640 0.6081 0.3324 0.050 Uiso 1 1 calc R . .
C6 C 0.4669(4) 0.5845(2) 0.3038(2) 0.0407(10) Uani 1 1 d . . .
C7 C 0.5378(4) 0.6532(2) 0.2807(2) 0.0461(10) Uani 1 1 d . . .
C8 C 0.4870(5) 0.7323(2) 0.2762(2) 0.0573(12) Uani 1 1 d . . .
H3 H 0.3927 0.7498 0.2887 0.069 Uiso 1 1 calc R . .
C9 C 0.5789(5) 0.7844(3) 0.2529(3) 0.0673(13) Uani 1 1 d . . .
H4 H 0.5460 0.8385 0.2489 0.081 Uiso 1 1 calc R . .
C10 C 0.7156(5) 0.7602(3) 0.2353(3) 0.0621(12) Uani 1 1 d . . .
H5 H 0.7754 0.7973 0.2201 0.075 Uiso 1 1 calc R . .
C11 C 0.7672(4) 0.6820(2) 0.2396(2) 0.0538(11) Uani 1 1 d . . .
H6 H 0.8617 0.6657 0.2267 0.065 Uiso 1 1 calc R . .
C12 C 0.6791(4) 0.6276(2) 0.2630(2) 0.0452(10) Uani 1 1 d . . .
C13 C 0.7024(4) 0.5420(2) 0.2737(2) 0.0401(9) Uani 1 1 d . . .
C14 C 0.8084(4) 0.4815(2) 0.2680(2) 0.0460(10) Uani 1 1 d . . .
H7 H 0.8979 0.4930 0.2510 0.055 Uiso 1 1 calc R . .
C15 C 0.7863(3) 0.4017(2) 0.2871(2) 0.0436(10) Uani 1 1 d . . .
H8 H 0.8612 0.3605 0.2835 0.052 Uiso 1 1 calc R . .
C16 C 0.6575(3) 0.3842(2) 0.3107(2) 0.0359(9) Uani 1 1 d . . .
C17 C 0.5498(3) 0.4451(2) 0.3174(2) 0.0396(9) Uani 1 1 d . . .
C18 C 0.5727(3) 0.5210(2) 0.2988(2) 0.0391(9) Uani 1 1 d . . .
C19 C 0.3762(4) 0.3361(2) 0.2862(2) 0.0395(9) Uani 1 1 d . . .
C20 C 0.2518(4) 0.3579(2) 0.2621(2) 0.0431(10) Uani 1 1 d . . .
H9 H 0.1747 0.3764 0.2931 0.052 Uiso 1 1 calc R . .
C21 C 0.2360(4) 0.3533(2) 0.1910(2) 0.0464(10) Uani 1 1 d . . .
H10 H 0.1495 0.3697 0.1746 0.056 Uiso 1 1 calc R . .
C22 C 0.3464(4) 0.3249(2) 0.1469(2) 0.0426(10) Uani 1 1 d . . .
C23 C 0.3805(4) 0.3167(2) 0.0684(3) 0.0511(11) Uani 1 1 d . . .
C24 C 0.3026(5) 0.3378(2) 0.0103(3) 0.0600(12) Uani 1 1 d . . .
H11 H 0.2090 0.3597 0.0173 0.072 Uiso 1 1 calc R . .
C25 C 0.3649(6) 0.3262(3) -0.0593(3) 0.0746(14) Uani 1 1 d . . .
H12 H 0.3127 0.3405 -0.1002 0.090 Uiso 1 1 calc R . .
C26 C 0.5017(6) 0.2941(3) -0.0703(3) 0.0772(15) Uani 1 1 d . . .
H13 H 0.5410 0.2858 -0.1178 0.093 Uiso 1 1 calc R . .
C27 C 0.5811(5) 0.2741(3) -0.0127(3) 0.0605(12) Uani 1 1 d . . .
H14 H 0.6749 0.2531 -0.0208 0.073 Uiso 1 1 calc R . .
C28 C 0.5215(4) 0.2853(2) 0.0570(2) 0.0486(11) Uani 1 1 d . . .
C29 C 0.5811(4) 0.2752(2) 0.1246(2) 0.0457(10) Uani 1 1 d . . .
C30 C 0.7068(4) 0.2546(2) 0.1471(2) 0.0466(11) Uani 1 1 d . . .
H15 H 0.7832 0.2358 0.1159 0.056 Uiso 1 1 calc R . .
C31 C 0.7242(4) 0.2608(2) 0.2164(2) 0.0444(10) Uani 1 1 d . . .
H16 H 0.8120 0.2466 0.2306 0.053 Uiso 1 1 calc R . .
C32 C 0.6152(3) 0.2874(2) 0.2629(2) 0.0379(9) Uani 1 1 d . . .
C33 C 0.4870(4) 0.3057(2) 0.2414(2) 0.0387(9) Uani 1 1 d . . .
C34 C 0.4708(4) 0.2998(2) 0.1745(2) 0.0420(10) Uani 1 1 d . . .
C35 C 0.3895(4) 0.2761(2) 0.4398(2) 0.0402(9) Uani 1 1 d . . .
C36 C 0.2671(4) 0.2614(2) 0.4919(2) 0.0480(11) Uani 1 1 d . . .
H17 H 0.1852 0.2960 0.4740 0.058 Uiso 1 1 calc R . .
C37 C 0.2637(4) 0.1952(2) 0.5713(2) 0.0479(11) Uani 1 1 d . . .
H18 H 0.1796 0.1864 0.6062 0.057 Uiso 1 1 calc R . .
C38 C 0.3816(4) 0.1433(2) 0.5983(2) 0.0433(10) Uani 1 1 d . . .
C39 C 0.4233(4) 0.0681(2) 0.6692(2) 0.0495(11) Uani 1 1 d . . .
C40 C 0.3481(5) 0.0199(3) 0.7412(3) 0.0642(13) Uani 1 1 d . . .
H19 H 0.2529 0.0354 0.7520 0.077 Uiso 1 1 calc R . .
C41 C 0.4163(6) -0.0516(3) 0.7971(3) 0.0773(15) Uani 1 1 d . . .
H20 H 0.3659 -0.0857 0.8460 0.093 Uiso 1 1 calc R . .
C42 C 0.5544(6) -0.0742(3) 0.7835(3) 0.0755(15) Uani 1 1 d . . .
H21 H 0.5977 -0.1234 0.8229 0.091 Uiso 1 1 calc R . .
C43 C 0.6317(5) -0.0258(2) 0.7124(3) 0.0600(12) Uani 1 1 d . . .
H22 H 0.7271 -0.0414 0.7033 0.072 Uiso 1 1 calc R . .
C44 C 0.5679(4) 0.0446(2) 0.6558(2) 0.0490(10) Uani 1 1 d . . .
C45 C 0.6192(4) 0.1046(2) 0.5738(2) 0.0438(10) Uani 1 1 d . . .
C46 C 0.7398(4) 0.1189(2) 0.5220(3) 0.0487(10) Uani 1 1 d . . .
H23 H 0.8214 0.0841 0.5404 0.058 Uiso 1 1 calc R . .
C47 C 0.7460(4) 0.1836(2) 0.4425(2) 0.0444(10) Uani 1 1 d . . .
H24 H 0.8307 0.1913 0.4079 0.053 Uiso 1 1 calc R . .
C48 C 0.6284(3) 0.2361(2) 0.4145(2) 0.0399(9) Uani 1 1 d . . .
C49 C 0.5075(3) 0.2231(2) 0.4680(2) 0.0395(9) Uani 1 1 d . . .
C50 C 0.5020(4) 0.1607(2) 0.5446(2) 0.0410(9) Uani 1 1 d . . .
C51 C 0.5679(4) 0.4236(2) 0.5059(2) 0.0475(10) Uani 1 1 d . . .
C52 C 0.4341(4) 0.4355(3) 0.5247(2) 0.0508(11) Uani 1 1 d . . .
C53 C 0.3537(4) 0.5124(2) 0.5203(2) 0.0459(10) Uani 1 1 d . . .
C54 C 0.2164(4) 0.5242(3) 0.5393(3) 0.0618(12) Uani 1 1 d . . .
C55 C 0.1340(5) 0.4634(3) 0.5641(3) 0.0732(15) Uani 1 1 d . . .
N1 N 0.0595(4) 0.4205(3) 0.5831(3) 0.1014(16) Uani 1 1 d . . .
C56 C 0.1351(5) 0.6021(4) 0.5346(3) 0.0775(15) Uani 1 1 d . . .
N2 N 0.0636(4) 0.6606(3) 0.5340(3) 0.1170(19) Uani 1 1 d . . .
F1 F 0.6334(2) 0.35037(14) 0.51212(15) 0.0710(7) Uani 1 1 d . . .
F2 F 0.3686(2) 0.37339(15) 0.54830(14) 0.0673(7) Uani 1 1 d . . .
C57 C 0.5645(4) 0.4887(2) 0.0595(3) 0.0467(10) Uani 1 1 d . . .
C58 C 0.4318(4) 0.5152(2) 0.0652(2) 0.0487(11) Uani 1 1 d . . .
C59 C 0.3544(4) 0.5287(2) 0.0063(2) 0.0444(10) Uani 1 1 d . . .
C60 C 0.2177(4) 0.5549(2) 0.0119(3) 0.0525(11) Uani 1 1 d . . .
C61 C 0.1356(4) 0.5741(3) 0.0772(3) 0.0609(13) Uani 1 1 d . . .
N3 N 0.0634(4) 0.5910(2) 0.1256(3) 0.0849(14) Uani 1 1 d . . .
C62 C 0.1386(5) 0.5661(3) -0.0454(3) 0.0605(13) Uani 1 1 d . . .
N4 N 0.0647(4) 0.5766(3) -0.0870(3) 0.0816(13) Uani 1 1 d . . .
F3 F 0.6277(2) 0.47620(13) 0.11940(15) 0.0629(7) Uani 1 1 d . . .
F4 F 0.3664(2) 0.52935(13) 0.12976(14) 0.0633(7) Uani 1 1 d . . .
C63 C 0.4613(4) 0.0678(2) 0.4314(3) 0.0525(11) Uani 1 1 d . . .
C64 C 0.3576(4) 0.0338(2) 0.4977(3) 0.0487(11) Uani 1 1 d . . .
C65 C 0.2241(4) 0.0641(2) 0.4942(3) 0.0544(11) Uani 1 1 d . . .
C66 C 0.1692(4) 0.1311(3) 0.4252(4) 0.0655(14) Uani 1 1 d . . .
N5 N 0.1128(4) 0.1818(3) 0.3745(3) 0.0868(14) Uani 1 1 d . . .
C67 C 0.4081(4) -0.0359(3) 0.5672(3) 0.0505(11) Uani 1 1 d . . .
C68 C 0.1190(5) 0.0284(3) 0.5598(3) 0.0693(14) Uani 1 1 d . . .
N6 N 0.0284(4) 0.0039(3) 0.6079(3) 0.0968(16) Uani 1 1 d . . .
F5 F 0.4238(2) 0.13336(14) 0.36480(15) 0.0641(7) Uani 1 1 d . . .
F6 F 0.3184(2) -0.06998(13) 0.63291(14) 0.0633(7) Uani 1 1 d . . .
Cl1 Cl 0.11568(13) 0.72637(9) 0.18143(9) 0.0903(5) Uani 1 1 d . . .
C69 C 0.1397(4) 0.7905(3) 0.2185(3) 0.0652(13) Uani 1 1 d . . .
C70 C 0.2058(5) 0.8555(3) 0.1670(3) 0.0806(15) Uani 1 1 d . . .
H25 H 0.2352 0.8670 0.1111 0.097 Uiso 1 1 calc R . .
C71 C 0.2288(5) 0.9038(3) 0.1982(4) 0.0891(18) Uani 1 1 d . . .
H26 H 0.2756 0.9486 0.1639 0.107 Uiso 1 1 calc R . .
C72 C 0.1844(5) 0.8870(3) 0.2780(4) 0.0809(16) Uani 1 1 d . . .
H27 H 0.1995 0.9209 0.2989 0.097 Uiso 1 1 calc R . .
C73 C 0.1168(4) 0.8208(3) 0.3299(3) 0.0749(14) Uani 1 1 d . . .
H28 H 0.0872 0.8093 0.3858 0.090 Uiso 1 1 calc R . .
C74 C 0.0933(4) 0.7721(3) 0.2991(3) 0.0682(14) Uani 1 1 d . . .
H29 H 0.0463 0.7273 0.3329 0.082 Uiso 1 1 calc R . .
Cl2 Cl 0.7607(3) -0.03152(18) 0.0626(2) 0.1066(10) Uani 0.50 1 d P A 3
C75 C 0.6138(6) -0.0148(5) 0.0306(4) 0.101(2) Uani 1 1 d . . 3
C76 C 0.5276(8) 0.0608(4) 0.0130(4) 0.104(2) Uani 1 1 d . B 3
H30 H 0.5488 0.1012 0.0232 0.124 Uiso 1 1 calc R B 3
C77 C 0.4143(8) 0.0772(4) -0.0183(4) 0.110(2) Uani 1 1 d . . 3
H31 H 0.3557 0.1290 -0.0315 0.132 Uiso 1 1 calc R . 3
Cl3 Cl 1.0944(2) 0.19141(17) 0.1971(2) 0.0907(9) Uani 0.50 1 d P C 1
C78 C 1.0529(14) 0.1569(9) 0.1444(13) 0.070(6) Uani 0.50 1 d P C 1
C79 C 1.0853(14) 0.1924(8) 0.1219(8) 0.056(4) Uani 0.50 1 d P C 2
C80 C 1.0351(18) 0.1175(9) 0.1897(15) 0.115(8) Uani 0.50 1 d P C 2
C81 C 0.9898(6) 0.0808(4) 0.1695(5) 0.092(2) Uani 1 1 d . . .
C82 C 0.9719(6) 0.0830(5) 0.1000(8) 0.112(3) Uani 1 1 d . C .
Cl4 Cl 0.9083(3) 0.0345(2) 0.0696(2) 0.1266(13) Uani 0.50 1 d P C 2
C83 C 0.9846(13) 0.1205(8) 0.0220(10) 0.094(4) Uani 0.50 1 d P C 1
C84 C 1.0252(5) 0.1776(5) 0.0111(4) 0.107(2) Uani 1 1 d . C 1
C85 C 1.0710(5) 0.2142(3) 0.0470(4) 0.0793(15) Uani 1 1 d . . .

loop_
_atom_site_aniso_label
_atom_site_aniso_U_11
_atom_site_aniso_U_22
_atom_site_aniso_U_33
_atom_site_aniso_U_23
_atom_site_aniso_U_13
_atom_site_aniso_U_12
C1 0.0299(19) 0.049(2) 0.041(3) -0.025(2) -0.0091(18) 0.0039(17)
C2 0.042(2) 0.049(2) 0.039(2) -0.024(2) -0.0073(19) -0.0035(19)
C3 0.042(2) 0.040(2) 0.039(2) -0.0199(19) -0.0076(19) -0.0023(18)
C4 0.040(2) 0.046(2) 0.047(3) -0.022(2) -0.0099(19) -0.0044(18)
C5 0.043(2) 0.046(2) 0.038(2) -0.024(2) -0.0147(19) 0.0105(18)
C6 0.042(2) 0.045(2) 0.038(2) -0.021(2) -0.0056(19) -0.0072(19)
C7 0.056(3) 0.048(2) 0.037(2) -0.018(2) -0.011(2) -0.011(2)
C8 0.076(3) 0.052(3) 0.053(3) -0.025(2) -0.018(2) -0.013(2)
C9 0.079(3) 0.052(3) 0.083(4) -0.040(3) -0.020(3) -0.003(3)
C10 0.077(3) 0.053(3) 0.066(3) -0.026(2) -0.018(3) -0.020(2)
C11 0.059(3) 0.061(3) 0.050(3) -0.026(2) -0.012(2) -0.017(2)
C12 0.052(2) 0.055(2) 0.035(2) -0.021(2) -0.014(2) -0.010(2)
C13 0.048(2) 0.042(2) 0.033(2) -0.0181(19) -0.0082(19) -0.0068(19)
C14 0.044(2) 0.059(3) 0.038(3) -0.022(2) -0.0052(19) -0.013(2)
C15 0.035(2) 0.049(2) 0.047(3) -0.023(2) -0.0086(19) -0.0032(18)
C16 0.039(2) 0.042(2) 0.031(2) -0.0201(18) -0.0073(18) -0.0041(18)
C17 0.037(2) 0.044(2) 0.034(2) -0.0148(19) -0.0078(18) -0.0011(18)
C18 0.038(2) 0.045(2) 0.035(2) -0.0185(19) -0.0086(18) -0.0028(19)
C19 0.037(2) 0.043(2) 0.041(3) -0.021(2) -0.007(2) -0.0065(18)
C20 0.039(2) 0.047(2) 0.048(3) -0.025(2) -0.009(2) -0.0058(18)
C21 0.046(2) 0.049(2) 0.046(3) -0.016(2) -0.015(2) -0.0114(19)
C22 0.054(3) 0.043(2) 0.035(2) -0.015(2) -0.011(2) -0.014(2)
C23 0.069(3) 0.045(2) 0.041(3) -0.011(2) -0.013(2) -0.022(2)
C24 0.083(3) 0.060(3) 0.043(3) -0.015(2) -0.023(3) -0.023(2)
C25 0.109(4) 0.083(3) 0.040(3) -0.015(3) -0.029(3) -0.035(3)
C26 0.109(4) 0.081(4) 0.051(4) -0.032(3) -0.003(3) -0.033(3)
C27 0.083(3) 0.065(3) 0.040(3) -0.026(2) -0.007(3) -0.018(2)
C28 0.070(3) 0.044(2) 0.033(3) -0.012(2) -0.012(2) -0.016(2)
C29 0.058(3) 0.040(2) 0.039(3) -0.015(2) -0.009(2) -0.011(2)
C30 0.056(3) 0.042(2) 0.041(3) -0.023(2) -0.003(2) -0.002(2)
C31 0.034(2) 0.048(2) 0.050(3) -0.024(2) -0.004(2) -0.0025(18)
C32 0.039(2) 0.041(2) 0.036(2) -0.0172(19) -0.0049(19) -0.0107(17)
C33 0.043(2) 0.039(2) 0.034(2) -0.0158(19) -0.0091(19) -0.0018(18)
C34 0.050(2) 0.036(2) 0.039(3) -0.014(2) -0.011(2) -0.0065(18)
C35 0.041(2) 0.047(2) 0.038(2) -0.021(2) -0.0086(19) -0.0087(19)
C36 0.039(2) 0.056(3) 0.056(3) -0.031(2) -0.005(2) -0.0080(19)
C37 0.050(2) 0.055(3) 0.041(3) -0.023(2) 0.002(2) -0.016(2)
C38 0.047(2) 0.044(2) 0.043(3) -0.021(2) -0.008(2) -0.010(2)
C39 0.068(3) 0.050(3) 0.039(3) -0.021(2) -0.007(2) -0.021(2)
C40 0.077(3) 0.058(3) 0.057(3) -0.024(3) -0.007(3) -0.016(3)
C41 0.096(4) 0.066(3) 0.058(4) -0.013(3) -0.007(3) -0.026(3)
C42 0.111(4) 0.049(3) 0.058(4) -0.011(3) -0.024(3) -0.014(3)
C43 0.074(3) 0.052(3) 0.053(3) -0.021(2) -0.016(3) -0.009(2)
C44 0.061(3) 0.051(3) 0.039(3) -0.020(2) -0.015(2) -0.009(2)
C45 0.056(3) 0.042(2) 0.038(3) -0.018(2) -0.014(2) -0.009(2)
C46 0.044(2) 0.055(3) 0.052(3) -0.026(2) -0.017(2) -0.002(2)
C47 0.041(2) 0.050(2) 0.041(3) -0.021(2) -0.007(2) -0.0012(19)
C48 0.037(2) 0.048(2) 0.042(3) -0.024(2) -0.0139(19) -0.0031(18)
C49 0.030(2) 0.047(2) 0.044(3) -0.023(2) -0.0092(19) -0.0011(18)
C50 0.042(2) 0.047(2) 0.036(3) -0.019(2) -0.010(2) -0.005(2)
C51 0.049(3) 0.052(3) 0.044(3) -0.028(2) -0.015(2) 0.009(2)
C52 0.059(3) 0.063(3) 0.042(3) -0.027(2) -0.014(2) -0.014(2)
C53 0.043(2) 0.070(3) 0.028(2) -0.022(2) -0.0099(19) -0.011(2)
C54 0.047(3) 0.100(4) 0.043(3) -0.037(3) -0.009(2) -0.006(3)
C55 0.051(3) 0.110(4) 0.050(3) -0.022(3) -0.015(2) -0.019(3)
N1 0.068(3) 0.138(4) 0.078(3) -0.008(3) -0.028(2) -0.047(3)
C56 0.044(3) 0.130(5) 0.072(4) -0.059(4) -0.021(3) 0.006(3)
N2 0.066(3) 0.170(5) 0.137(5) -0.102(4) -0.044(3) 0.041(3)
F1 0.0736(16) 0.0678(16) 0.0800(19) -0.0425(15) -0.0206(14) 0.0034(13)
F2 0.0768(16) 0.0789(16) 0.0605(17) -0.0325(14) -0.0131(14) -0.0286(14)
C57 0.048(3) 0.051(2) 0.037(3) -0.007(2) -0.019(2) -0.012(2)
C58 0.060(3) 0.047(2) 0.031(3) -0.011(2) 0.002(2) -0.016(2)
C59 0.041(2) 0.046(2) 0.038(3) -0.010(2) -0.008(2) -0.0082(19)
C60 0.053(3) 0.052(3) 0.044(3) -0.013(2) -0.004(2) -0.014(2)
C61 0.058(3) 0.057(3) 0.057(3) -0.015(3) -0.008(3) -0.013(2)
N3 0.069(3) 0.089(3) 0.091(4) -0.045(3) 0.010(3) -0.016(2)
C62 0.045(3) 0.062(3) 0.060(4) -0.016(3) -0.006(3) -0.010(2)
N4 0.056(3) 0.106(3) 0.072(3) -0.027(3) -0.012(2) -0.017(2)
F3 0.0584(14) 0.0731(16) 0.0538(17) -0.0229(14) -0.0102(13) -0.0135(12)
F4 0.0628(15) 0.0738(16) 0.0533(16) -0.0296(13) -0.0027(13) -0.0138(12)
C63 0.059(3) 0.043(2) 0.055(3) -0.020(2) -0.014(3) -0.005(2)
C64 0.049(3) 0.051(3) 0.060(3) -0.038(2) -0.007(2) -0.004(2)
C65 0.055(3) 0.053(3) 0.060(3) -0.031(2) -0.014(2) 0.001(2)
C66 0.051(3) 0.066(3) 0.085(4) -0.036(3) -0.021(3) -0.003(3)
N5 0.059(3) 0.084(3) 0.102(4) -0.025(3) -0.026(3) -0.007(2)
C67 0.056(3) 0.053(3) 0.046(3) -0.023(2) -0.008(2) -0.013(2)
C68 0.054(3) 0.073(3) 0.078(4) -0.037(3) -0.016(3) 0.009(3)
N6 0.060(3) 0.101(3) 0.091(4) -0.026(3) -0.001(3) 0.004(2)
F5 0.0589(15) 0.0569(14) 0.0717(19) -0.0208(14) -0.0196(13) -0.0073(12)
F6 0.0574(14) 0.0633(15) 0.0654(17) -0.0248(13) -0.0080(13) -0.0122(12)
Cl1 0.0868(9) 0.1184(11) 0.0910(11) -0.0597(9) -0.0112(8) -0.0318(8)
C69 0.056(3) 0.074(3) 0.078(4) -0.043(3) -0.009(3) -0.012(2)
C70 0.082(3) 0.075(3) 0.073(4) -0.023(3) -0.007(3) -0.018(3)
C71 0.084(4) 0.056(3) 0.112(5) -0.027(4) -0.020(4) -0.003(3)
C72 0.065(3) 0.075(4) 0.114(5) -0.050(4) -0.019(3) -0.008(3)
C73 0.058(3) 0.089(4) 0.082(4) -0.049(3) -0.011(3) 0.001(3)
C74 0.048(3) 0.075(3) 0.088(4) -0.048(3) -0.001(3) -0.006(2)
Cl2 0.095(2) 0.112(2) 0.122(3) -0.064(2) -0.0012(19) -0.0197(18)
C75 0.100(5) 0.149(6) 0.078(4) -0.049(4) -0.005(4) -0.068(5)
C76 0.137(6) 0.086(5) 0.090(5) -0.041(4) -0.015(4) -0.020(4)
C77 0.116(5) 0.130(6) 0.083(5) -0.033(4) -0.022(4) -0.038(5)
Cl3 0.0689(16) 0.102(2) 0.118(3) -0.060(2) -0.0363(17) 0.0042(15)
C78 0.037(7) 0.035(10) 0.16(2) -0.051(12) -0.025(11) -0.009(8)
C79 0.078(9) 0.054(9) 0.043(7) -0.020(7) -0.023(6) -0.010(6)
C80 0.046(8) 0.040(11) 0.20(2) -0.005(10) -0.015(10) -0.005(8)
C81 0.064(4) 0.072(5) 0.124(6) -0.038(4) -0.014(4) 0.004(3)
C82 0.061(4) 0.139(7) 0.186(9) -0.119(7) -0.023(6) 0.002(4)
Cl4 0.092(2) 0.149(3) 0.190(4) -0.121(3) 0.018(2) -0.046(2)
C83 0.087(8) 0.071(8) 0.131(13) -0.035(9) -0.061(9) 0.000(7)
C84 0.062(4) 0.144(6) 0.152(7) -0.102(6) -0.008(4) -0.011(4)
C85 0.070(3) 0.085(4) 0.083(5) -0.037(4) -0.005(3) -0.020(3)

loop_
_atom_type_symbol
_atom_type_description
_atom_type_scat_dispersion_real
_atom_type_scat_dispersion_imag
_atom_type_scat_source
C C 0.0033 0.0016 'International Tables Vol C Tables 4.2.6.8 and 6.1.1.4'
H H 0.0000 0.0000 'International Tables Vol C Tables 4.2.6.8 and 6.1.1.4'
Cl Cl 0.1484 0.1585 'International Tables Vol C Tables 4.2.6.8 and 6.1.1.4'
F F 0.0171 0.0103 'International Tables Vol C Tables 4.2.6.8 and 6.1.1.4'
N N 0.0061 0.0033 'International Tables Vol C Tables 4.2.6.8 and 6.1.1.4'

loop_
_geom_angle_atom_site_label_1
_geom_angle_atom_site_label_2
_geom_angle_atom_site_label_3
_geom_angle
_geom_angle_site_symmetry_1
_geom_angle_site_symmetry_3
C48 C1 C32 116.2(3) . .
C48 C1 C16 115.3(3) . .
C32 C1 C16 112.7(3) . .
C48 C1 C2 103.3(3) . .
C32 C1 C2 103.5(3) . .
C16 C1 C2 103.8(3) . .
C19 C2 C35 116.2(3) . .
C19 C2 C3 112.9(3) . .
C35 C2 C3 116.0(3) . .
C19 C2 C1 103.6(3) . .
C35 C2 C1 102.8(3) . .
C3 C2 C1 102.8(3) . .
C4 C3 C17 117.7(3) . .
C4 C3 C2 134.5(3) . .
C17 C3 C2 107.7(3) . .
C3 C4 C5 120.6(3) . .
C3 C4 H1 119.7 . .
C5 C4 H1 119.7 . .
C6 C5 C4 121.4(3) . .
C6 C5 H2 119.3 . .
C4 C5 H2 119.3 . .
C5 C6 C18 116.9(3) . .
C5 C6 C7 139.7(3) . .
C18 C6 C7 103.4(3) . .
C8 C7 C12 120.3(4) . .
C8 C7 C6 130.5(4) . .
C12 C7 C6 109.2(3) . .
C9 C8 C7 117.8(4) . .
C9 C8 H3 121.1 . .
C7 C8 H3 121.1 . .
C10 C9 C8 122.2(4) . .
C10 C9 H4 118.9 . .
C8 C9 H4 118.9 . .
C9 C10 C11 120.5(4) . .
C9 C10 H5 119.7 . .
C11 C10 H5 119.7 . .
C10 C11 C12 119.3(4) . .
C10 C11 H6 120.3 . .
C12 C11 H6 120.3 . .
C11 C12 C7 119.8(3) . .
C11 C12 C13 132.0(3) . .
C7 C12 C13 108.2(3) . .
C14 C13 C18 116.4(3) . .
C14 C13 C12 139.1(3) . .
C18 C13 C12 104.4(3) . .
C13 C14 C15 121.2(3) . .
C13 C14 H7 119.4 . .
C15 C14 H7 119.4 . .
C16 C15 C14 120.4(3) . .
C16 C15 H8 119.8 . .
C14 C15 H8 119.8 . .
C15 C16 C17 118.6(3) . .
C15 C16 C1 134.2(3) . .
C17 C16 C1 107.2(3) . .
C18 C17 C16 120.2(3) . .
C18 C17 C3 121.3(3) . .
C16 C17 C3 118.4(3) . .
C17 C18 C13 123.2(3) . .
C17 C18 C6 122.1(3) . .
C13 C18 C6 114.8(3) . .
C20 C19 C33 118.1(4) . .
C20 C19 C2 134.7(3) . .
C33 C19 C2 107.1(3) . .
C19 C20 C21 121.3(3) . .
C19 C20 H9 119.3 . .
C21 C20 H9 119.3 . .
C22 C21 C20 119.7(4) . .
C22 C21 H10 120.1 . .
C20 C21 H10 120.2 . .
C21 C22 C34 118.0(4) . .
C21 C22 C23 138.3(4) . .
C34 C22 C23 103.5(3) . .
C24 C23 C28 120.8(4) . .
C24 C23 C22 131.1(4) . .
C28 C23 C22 108.0(4) . .
C23 C24 C25 118.1(5) . .
C23 C24 H11 121.0 . .
C25 C24 H11 121.0 . .
C26 C25 C24 121.5(5) . .
C26 C25 H12 119.3 . .
C24 C25 H12 119.3 . .
C27 C26 C25 120.7(5) . .
C27 C26 H13 119.6 . .
C25 C26 H13 119.6 . .
C26 C27 C28 118.9(5) . .
C26 C27 H14 120.6 . .
C28 C27 H14 120.6 . .
C27 C28 C23 120.0(4) . .
C27 C28 C29 130.8(4) . .
C23 C28 C29 109.1(4) . .
C30 C29 C34 117.2(4) . .
C30 C29 C28 138.7(4) . .
C34 C29 C28 104.0(4) . .
C29 C30 C31 121.1(3) . .
C29 C30 H15 119.5 . .
C31 C30 H15 119.5 . .
C32 C31 C30 120.7(4) . .
C32 C31 H16 119.7 . .
C30 C31 H16 119.7 . .
C31 C32 C33 118.1(3) . .
C31 C32 C1 134.6(3) . .
C33 C32 C1 107.2(3) . .
C34 C33 C32 121.0(3) . .
C34 C33 C19 120.3(4) . .
C32 C33 C19 118.6(4) . .
C33 C34 C22 122.5(4) . .
C33 C34 C29 121.9(4) . .
C22 C34 C29 115.3(4) . .
C36 C35 C49 117.8(3) . .
C36 C35 C2 134.3(4) . .
C49 C35 C2 107.8(3) . .
C35 C36 C37 120.7(4) . .
C35 C36 H17 119.7 . .
C37 C36 H17 119.7 . .
C38 C37 C36 120.8(3) . .
C38 C37 H18 119.6 . .
C36 C37 H18 119.6 . .
C37 C38 C50 116.7(4) . .
C37 C38 C39 138.9(4) . .
C50 C38 C39 104.3(3) . .
C40 C39 C44 119.6(4) . .
C40 C39 C38 131.2(4) . .
C44 C39 C38 109.2(3) . .
C39 C40 C41 118.3(4) . .
C39 C40 H19 120.9 . .
C41 C40 H19 120.9 . .
C42 C41 C40 121.8(4) . .
C42 C41 H20 119.1 . .
C40 C41 H20 119.1 . .
C41 C42 C43 120.7(5) . .
C41 C42 H21 119.6 . .
C43 C42 H21 119.6 . .
C44 C43 C42 119.1(4) . .
C44 C43 H22 120.5 . .
C42 C43 H22 120.5 . .
C43 C44 C39 120.5(4) . .
C43 C44 C45 131.8(4) . .
C39 C44 C45 107.5(4) . .
C46 C45 C50 116.5(4) . .
C46 C45 C44 139.3(4) . .
C50 C45 C44 104.2(3) . .
C45 C46 C47 121.9(4) . .
C45 C46 H23 119.0 . .
C47 C46 H23 119.0 . .
C48 C47 C46 120.1(3) . .
C48 C47 H24 119.9 . .
C46 C47 H24 119.9 . .
C49 C48 C47 117.6(4) . .
C49 C48 C1 108.4(3) . .
C47 C48 C1 133.9(3) . .
C50 C49 C48 122.0(3) . .
C50 C49 C35 120.5(3) . .
C48 C49 C35 117.5(4) . .
C49 C50 C38 123.5(4) . .
C49 C50 C45 121.7(3) . .
C38 C50 C45 114.7(4) . .
F1 C51 C52 119.1(4) . .
F1 C51 C53 118.1(3) . 2_666
C52 C51 C53 122.8(3) . 2_666
C51 C52 F2 119.3(4) . .
C51 C52 C53 123.5(4) . .
F2 C52 C53 117.2(4) . .
C54 C53 C52 123.2(4) . .
C54 C53 C51 123.1(4) . 2_666
C52 C53 C51 113.7(3) . 2_666
C53 C54 C55 125.3(4) . .
C53 C54 C56 123.1(4) . .
C55 C54 C56 111.6(4) . .
N1 C55 C54 174.2(5) . .
N2 C56 C54 175.2(6) . .
C58 C57 F3 118.6(4) . .
C58 C57 C59 124.1(4) . 2_665
F3 C57 C59 117.3(4) . 2_665
C57 C58 F4 118.8(4) . .
C57 C58 C59 123.3(4) . .
F4 C58 C59 117.9(4) . .
C60 C59 C58 124.0(4) . .
C60 C59 C57 123.4(4) . 2_665
C58 C59 C57 112.6(3) . 2_665
C59 C60 C62 124.4(4) . .
C59 C60 C61 123.8(4) . .
C62 C60 C61 111.8(4) . .
N3 C61 C60 175.0(5) . .
N4 C62 C60 173.8(5) . .
C67 C63 F5 119.0(4) 2_656 .
C67 C63 C64 123.1(4) 2_656 .
F5 C63 C64 117.9(4) . .
C65 C64 C63 122.8(4) . .
C65 C64 C67 123.4(4) . .
C63 C64 C67 113.8(4) . .
C64 C65 C66 125.3(4) . .
C64 C65 C68 123.0(4) . .
C66 C65 C68 111.6(4) . .
N5 C66 C65 172.8(5) . .
C63 C67 F6 119.2(4) 2_656 .
C63 C67 C64 123.0(4) 2_656 .
F6 C67 C64 117.8(4) . .
N6 C68 C65 174.8(5) . .
C74 C69 C70 123.0(5) . .
C74 C69 Cl1 117.7(4) . .
C70 C69 Cl1 119.2(4) . .
C69 C70 C71 118.5(5) . .
C69 C70 H25 120.7 . .
C71 C70 H25 120.7 . .
C72 C71 C70 119.9(5) . .
C72 C71 H26 120.0 . .
C70 C71 H26 120.0 . .
C71 C72 C73 121.1(5) . .
C71 C72 H27 119.5 . .
C73 C72 H27 119.5 . .
C74 C73 C72 119.3(5) . .
C74 C73 H28 120.3 . .
C72 C73 H28 120.3 . .
C69 C74 C73 118.1(5) . .
C69 C74 H29 120.9 . .
C73 C74 H29 120.9 . .
C76 C75 C77 122.0(6) . 2_655
C76 C75 Cl2 119.9(7) . .
C77 C75 Cl2 118.0(8) 2_655 .
C77 C76 C75 120.5(6) . .
C77 C76 H30 119.7 . .
C75 C76 H30 119.7 . .
C76 C77 C75 117.5(7) . 2_655
C76 C77 H31 121.3 . .
C75 C77 H31 121.3 2_655 .
C81 C78 Cl3 131.9(15) . .
C81 C78 C85 112.8(11) . .
Cl3 C78 C85 115.2(10) . .
C85 C79 C80 119.9(15) . .
C81 C80 C79 115(2) . .
C80 C81 C82 138.9(14) . .
C80 C81 C78 32.3(14) . .
C82 C81 C78 106.7(9) . .
C83 C82 C81 147.3(10) . .
C83 C82 Cl4 72.2(9) . .
C81 C82 Cl4 140.4(9) . .
C83 C82 C84 37.9(7) . .
C81 C82 C84 109.5(5) . .
Cl4 C82 C84 109.8(8) . .
C84 C83 C82 99.5(13) . .
C83 C84 C85 145.5(11) . .
C83 C84 C82 42.6(8) . .
C85 C84 C82 103.1(6) . .
C79 C85 C84 133.3(8) . .
C79 C85 C78 25.7(6) . .
C84 C85 C78 107.9(7) . .

loop_
_geom_bond_atom_site_label_1
_geom_bond_atom_site_label_2
_geom_bond_distance
_geom_bond_site_symmetry_2
C1 C48 1.513(5) .
C1 C32 1.523(5) .
C1 C16 1.532(5) .
C1 C2 1.693(4) .
C2 C19 1.520(5) .
C2 C35 1.529(5) .
C2 C3 1.531(4) .
C3 C4 1.376(4) .
C3 C17 1.399(4) .
C4 C5 1.425(5) .
C4 H1 0.9500 .
C5 C6 1.373(5) .
C5 H2 0.9500 .
C6 C18 1.406(4) .
C6 C7 1.483(5) .
C7 C8 1.401(5) .
C7 C12 1.420(5) .
C8 C9 1.391(5) .
C8 H3 0.9500 .
C9 C10 1.373(5) .
C9 H4 0.9500 .
C10 C11 1.387(5) .
C10 H5 0.9500 .
C11 C12 1.392(5) .
C11 H6 0.9500 .
C12 C13 1.475(5) .
C13 C14 1.374(4) .
C13 C18 1.405(4) .
C14 C15 1.430(4) .
C14 H7 0.9500 .
C15 C16 1.374(4) .
C15 H8 0.9500 .
C16 C17 1.393(4) .
C17 C18 1.366(4) .
C19 C20 1.374(5) .
C19 C33 1.400(4) .
C20 C21 1.435(5) .
C20 H9 0.9500 .
C21 C22 1.373(5) .
C21 H10 0.9500 .
C22 C34 1.397(5) .
C22 C23 1.500(5) .
C23 C24 1.374(6) .
C23 C28 1.425(5) .
C24 C25 1.393(6) .
C24 H11 0.9500 .
C25 C26 1.389(6) .
C25 H12 0.9500 .
C26 C27 1.381(6) .
C26 H13 0.9500 .
C27 C28 1.386(5) .
C27 H14 0.9500 .
C28 C29 1.470(5) .
C29 C30 1.377(5) .
C29 C34 1.407(5) .
C30 C31 1.425(5) .
C30 H15 0.9500 .
C31 C32 1.376(4) .
C31 H16 0.9500 .
C32 C33 1.399(5) .
C33 C34 1.373(5) .
C35 C36 1.394(4) .
C35 C49 1.397(5) .
C36 C37 1.420(5) .
C36 H17 0.9500 .
C37 C38 1.385(5) .
C37 H18 0.9500 .
C38 C50 1.397(5) .
C38 C39 1.464(5) .
C39 C40 1.392(5) .
C39 C44 1.438(5) .
C40 C41 1.394(6) .
C40 H19 0.9500 .
C41 C42 1.375(6) .
C41 H20 0.9500 .
C42 C43 1.396(6) .
C42 H21 0.9500 .
C43 C44 1.369(5) .
C43 H22 0.9500 .
C44 C45 1.480(5) .
C45 C46 1.378(5) .
C45 C50 1.413(5) .
C46 C47 1.412(5) .
C46 H23 0.9500 .
C47 C48 1.390(5) .
C47 H24 0.9500 .
C48 C49 1.390(4) .
C49 C50 1.360(5) .
C51 F1 1.320(4) .
C51 C52 1.327(5) .
C51 C53 1.449(5) 2_666
C52 F2 1.339(4) .
C52 C53 1.431(5) .
C53 C54 1.361(5) .
C53 C51 1.449(5) 2_666
C54 C55 1.435(6) .
C54 C56 1.449(6) .
C55 N1 1.138(5) .
C56 N2 1.141(6) .
C57 C58 1.329(5) .
C57 F3 1.346(4) .
C57 C59 1.430(5) 2_665
C58 F4 1.339(4) .
C58 C59 1.424(5) .
C59 C60 1.366(5) .
C59 C57 1.430(5) 2_665
C60 C62 1.427(6) .
C60 C61 1.443(6) .
C61 N3 1.133(5) .
C62 N4 1.152(6) .
C63 C67 1.329(5) 2_656
C63 F5 1.330(4) .
C63 C64 1.431(5) .
C64 C65 1.357(5) .
C64 C67 1.436(6) .
C65 C66 1.429(6) .
C65 C68 1.442(6) .
C66 N5 1.135(6) .
C67 C63 1.329(5) 2_656
C67 F6 1.336(4) .
C68 N6 1.149(5) .
Cl1 C69 1.741(4) .
C69 C74 1.368(6) .
C69 C70 1.372(6) .
C70 C71 1.382(7) .
C70 H25 0.9500 .
C71 C72 1.360(7) .
C71 H26 0.9500 .
C72 C73 1.397(6) .
C72 H27 0.9500 .
C73 C74 1.387(6) .
C73 H28 0.9500 .
C74 H29 0.9500 .
Cl2 C75 1.684(6) .
C75 C76 1.394(8) .
C75 C77 1.405(8) 2_655
C76 C77 1.350(8) .
C76 H30 0.9500 .
C77 C75 1.405(8) 2_655
C77 H31 0.9500 .
Cl3 C78 1.603(17) .
C78 C81 1.544(14) .
C78 C85 1.62(2) .
C79 C85 1.309(13) .
C79 C80 1.491(18) .
C80 C81 1.16(3) .
C81 C82 1.350(10) .
C82 C83 1.282(14) .
C82 Cl4 1.611(8) .
C82 C84 1.868(11) .
C83 C84 1.163(12) .
C84 C85 1.388(8) .

loop_
_geom_torsion_atom_site_label_1
_geom_torsion_atom_site_label_2
_geom_torsion_atom_site_label_3
_geom_torsion_atom_site_label_4
_geom_torsion
_geom_torsion_site_symmetry_1
_geom_torsion_site_symmetry_4
C48 C1 C2 C19 -124.5(3) . .
C32 C1 C2 C19 -3.0(3) . .
C16 C1 C2 C19 114.8(3) . .
C48 C1 C2 C35 -3.1(3) . .
C32 C1 C2 C35 118.4(3) . .
C16 C1 C2 C35 -123.7(3) . .
C48 C1 C2 C3 117.8(3) . .
C32 C1 C2 C3 -120.7(3) . .
C16 C1 C2 C3 -2.9(4) . .
C19 C2 C3 C4 69.3(5) . .
C35 C2 C3 C4 -68.4(6) . .
C1 C2 C3 C4 -179.8(4) . .
C19 C2 C3 C17 -108.6(3) . .
C35 C2 C3 C17 113.8(4) . .
C1 C2 C3 C17 2.4(4) . .
C17 C3 C4 C5 0.5(6) . .
C2 C3 C4 C5 -177.2(4) . .
C3 C4 C5 C6 0.3(6) . .
C4 C5 C6 C18 -0.4(6) . .
C4 C5 C6 C7 -178.8(4) . .
C5 C6 C7 C8 0.2(8) . .
C18 C6 C7 C8 -178.4(4) . .
C5 C6 C7 C12 179.0(5) . .
C18 C6 C7 C12 0.5(4) . .
C12 C7 C8 C9 0.9(6) . .
C6 C7 C8 C9 179.6(4) . .
C7 C8 C9 C10 -0.7(7) . .
C8 C9 C10 C11 0.7(7) . .
C9 C10 C11 C12 -0.8(7) . .
C10 C11 C12 C7 1.1(6) . .
C10 C11 C12 C13 -179.4(4) . .
C8 C7 C12 C11 -1.1(6) . .
C6 C7 C12 C11 179.9(4) . .
C8 C7 C12 C13 179.3(4) . .
C6 C7 C12 C13 0.3(4) . .
C11 C12 C13 C14 1.2(8) . .
C7 C12 C13 C14 -179.3(5) . .
C11 C12 C13 C18 179.5(4) . .
C7 C12 C13 C18 -0.9(4) . .
C18 C13 C14 C15 -0.3(5) . .
C12 C13 C14 C15 177.9(4) . .
C13 C14 C15 C16 0.9(6) . .
C14 C15 C16 C17 -1.5(5) . .
C14 C15 C16 C1 179.4(4) . .
C48 C1 C16 C15 69.4(5) . .
C32 C1 C16 C15 -67.2(5) . .
C2 C1 C16 C15 -178.5(4) . .
C48 C1 C16 C17 -109.8(3) . .
C32 C1 C16 C17 113.6(3) . .
C2 C1 C16 C17 2.3(4) . .
C15 C16 C17 C18 1.6(6) . .
C1 C16 C17 C18 -179.1(3) . .
C15 C16 C17 C3 179.7(4) . .
C1 C16 C17 C3 -1.0(5) . .
C4 C3 C17 C18 -1.3(6) . .
C2 C3 C17 C18 177.0(3) . .
C4 C3 C17 C16 -179.3(3) . .
C2 C3 C17 C16 -1.1(5) . .
C16 C17 C18 C13 -1.1(6) . .
C3 C17 C18 C13 -179.1(4) . .
C16 C17 C18 C6 179.3(4) . .
C3 C17 C18 C6 1.3(6) . .
C14 C13 C18 C17 0.4(6) . .
C12 C13 C18 C17 -178.4(4) . .
C14 C13 C18 C6 -179.9(3) . .
C12 C13 C18 C6 1.3(4) . .
C5 C6 C18 C17 -0.4(6) . .
C7 C6 C18 C17 178.5(3) . .
C5 C6 C18 C13 179.9(3) . .
C7 C6 C18 C13 -1.1(4) . .
C35 C2 C19 C20 72.9(5) . .
C3 C2 C19 C20 -64.7(5) . .
C1 C2 C19 C20 -175.2(4) . .
C35 C2 C19 C33 -109.3(3) . .
C3 C2 C19 C33 113.1(3) . .
C1 C2 C19 C33 2.7(4) . .
C33 C19 C20 C21 -2.7(5) . .
C2 C19 C20 C21 174.9(4) . .
C19 C20 C21 C22 1.4(5) . .
C20 C21 C22 C34 1.4(5) . .
C20 C21 C22 C23 -173.1(4) . .
C21 C22 C23 C24 0.4(7) . .
C34 C22 C23 C24 -174.6(4) . .
C21 C22 C23 C28 176.5(4) . .
C34 C22 C23 C28 1.5(4) . .
C28 C23 C24 C25 1.2(6) . .
C22 C23 C24 C25 176.9(3) . .
C23 C24 C25 C26 0.1(6) . .
C24 C25 C26 C27 -1.2(7) . .
C25 C26 C27 C28 1.1(6) . .
C26 C27 C28 C23 0.2(6) . .
C26 C27 C28 C29 -175.2(4) . .
C24 C23 C28 C27 -1.4(6) . .
C22 C23 C28 C27 -178.0(3) . .
C24 C23 C28 C29 174.9(3) . .
C22 C23 C28 C29 -1.6(4) . .
C27 C28 C29 C30 1.8(8) . .
C23 C28 C29 C30 -174.0(4) . .
C27 C28 C29 C34 176.9(4) . .
C23 C28 C29 C34 1.1(4) . .
C34 C29 C30 C31 -2.1(5) . .
C28 C29 C30 C31 172.6(4) . .
C29 C30 C31 C32 0.3(5) . .
C30 C31 C32 C33 1.7(5) . .
C30 C31 C32 C1 -173.8(4) . .
C48 C1 C32 C31 -69.5(5) . .
C16 C1 C32 C31 66.6(5) . .
C2 C1 C32 C31 178.1(4) . .
C48 C1 C32 C33 114.7(3) . .
C16 C1 C32 C33 -109.2(3) . .
C2 C1 C32 C33 2.2(4) . .
C31 C32 C33 C34 -1.9(5) . .
C1 C32 C33 C34 174.8(3) . .
C31 C32 C33 C19 -177.3(3) . .
C1 C32 C33 C19 -0.7(4) . .
C20 C19 C33 C34 1.3(5) . .
C2 C19 C33 C34 -176.9(3) . .
C20 C19 C33 C32 176.8(3) . .
C2 C19 C33 C32 -1.5(4) . .
C32 C33 C34 C22 -173.9(3) . .
C19 C33 C34 C22 1.5(5) . .
C32 C33 C34 C29 0.0(5) . .
C19 C33 C34 C29 175.4(3) . .
C21 C22 C34 C33 -2.8(5) . .
C23 C22 C34 C33 173.4(3) . .
C21 C22 C34 C29 -177.1(3) . .
C23 C22 C34 C29 -0.8(4) . .
C30 C29 C34 C33 2.0(5) . .
C28 C29 C34 C33 -174.4(3) . .
C30 C29 C34 C22 176.3(3) . .
C28 C29 C34 C22 -0.1(4) . .
C19 C2 C35 C36 -63.3(5) . .
C3 C2 C35 C36 72.9(5) . .
C1 C2 C35 C36 -175.7(4) . .
C19 C2 C35 C49 115.0(3) . .
C3 C2 C35 C49 -108.8(3) . .
C1 C2 C35 C49 2.6(4) . .
C49 C35 C36 C37 0.9(5) . .
C2 C35 C36 C37 179.0(4) . .
C35 C36 C37 C38 -0.8(6) . .
C36 C37 C38 C50 1.4(5) . .
C36 C37 C38 C39 -174.8(4) . .
C37 C38 C39 C40 -1.3(8) . .
C50 C38 C39 C40 -177.8(4) . .
C37 C38 C39 C44 177.9(5) . .
C50 C38 C39 C44 1.3(4) . .
C44 C39 C40 C41 -2.1(6) . .
C38 C39 C40 C41 177.0(4) . .
C39 C40 C41 C42 1.4(7) . .
C40 C41 C42 C43 -0.1(8) . .
C41 C42 C43 C44 -0.4(7) . .
C42 C43 C44 C39 -0.3(6) . .
C42 C43 C44 C45 -175.3(4) . .
C40 C39 C44 C43 1.6(6) . .
C38 C39 C44 C43 -177.7(4) . .
C40 C39 C44 C45 177.7(3) . .
C38 C39 C44 C45 -1.6(4) . .
C43 C44 C45 C46 -2.3(8) . .
C39 C44 C45 C46 -177.8(4) . .
C43 C44 C45 C50 176.7(4) . .
C39 C44 C45 C50 1.2(4) . .
C50 C45 C46 C47 -3.0(5) . .
C44 C45 C46 C47 175.9(4) . .
C45 C46 C47 C48 1.0(6) . .
C46 C47 C48 C49 1.1(5) . .
C46 C47 C48 C1 -177.7(4) . .
C32 C1 C48 C49 -110.0(3) . .
C16 C1 C48 C49 115.0(3) . .
C2 C1 C48 C49 2.6(4) . .
C32 C1 C48 C47 68.9(5) . .
C16 C1 C48 C47 -66.1(5) . .
C2 C1 C48 C47 -178.6(4) . .
C47 C48 C49 C50 -1.0(5) . .
C1 C48 C49 C50 178.1(3) . .
C47 C48 C49 C35 179.9(3) . .
C1 C48 C49 C35 -1.1(5) . .
C36 C35 C49 C50 -1.7(5) . .
C2 C35 C49 C50 179.7(3) . .
C36 C35 C49 C48 177.4(3) . .
C2 C35 C49 C48 -1.2(4) . .
C48 C49 C50 C38 -176.6(4) . .
C35 C49 C50 C38 2.5(6) . .
C48 C49 C50 C45 -1.1(6) . .
C35 C49 C50 C45 178.0(3) . .
C37 C38 C50 C49 -2.3(6) . .
C39 C38 C50 C49 175.1(4) . .
C37 C38 C50 C45 -178.0(3) . .
C39 C38 C50 C45 -0.6(4) . .
C46 C45 C50 C49 3.1(5) . .
C44 C45 C50 C49 -176.1(3) . .
C46 C45 C50 C38 178.9(3) . .
C44 C45 C50 C38 -0.3(4) . .
F1 C51 C52 F2 -1.0(6) . .
C53 C51 C52 F2 179.9(3) 2_666 .
F1 C51 C52 C53 179.8(3) . .
C53 C51 C52 C53 0.7(7) 2_666 .
C51 C52 C53 C54 179.7(4) . .
F2 C52 C53 C54 0.5(6) . .
C51 C52 C53 C51 -0.7(6) . 2_666
F2 C52 C53 C51 -179.9(3) . 2_666
C52 C53 C54 C55 -1.5(7) . .
C51 C53 C54 C55 178.9(4) 2_666 .
C52 C53 C54 C56 -179.9(4) . .
C51 C53 C54 C56 0.5(7) 2_666 .
C53 C54 C55 N1 -170(5) . .
C56 C54 C55 N1 8(5) . .
C53 C54 C56 N2 -166(6) . .
C55 C54 C56 N2 15(7) . .
F3 C57 C58 F4 0.8(5) . .
C59 C57 C58 F4 179.9(3) 2_665 .
F3 C57 C58 C59 -178.6(3) . .
C59 C57 C58 C59 0.4(7) 2_665 .
C57 C58 C59 C60 179.2(4) . .
F4 C58 C59 C60 -0.3(6) . .
C57 C58 C59 C57 -0.4(6) . 2_665
F4 C58 C59 C57 -179.9(3) . 2_665
C58 C59 C60 C62 -177.8(4) . .
C57 C59 C60 C62 1.7(6) 2_665 .
C58 C59 C60 C61 1.7(6) . .
C57 C59 C60 C61 -178.8(3) 2_665 .
C59 C60 C61 N3 175(5) . .
C62 C60 C61 N3 -5(5) . .
C59 C60 C62 N4 175(5) . .
C61 C60 C62 N4 -5(5) . .
C67 C63 C64 C65 -176.5(4) 2_656 .
F5 C63 C64 C65 2.0(6) . .
C67 C63 C64 C67 2.5(7) 2_656 .
F5 C63 C64 C67 -178.9(3) . .
C63 C64 C65 C66 1.5(7) . .
C67 C64 C65 C66 -177.4(4) . .
C63 C64 C65 C68 177.9(4) . .
C67 C64 C65 C68 -1.0(7) . .
C64 C65 C66 N5 167(4) . .
C68 C65 C66 N5 -10(5) . .
C65 C64 C67 C63 176.5(4) . 2_656
C63 C64 C67 C63 -2.5(7) . 2_656
C65 C64 C67 F6 -2.9(6) . .
C63 C64 C67 F6 178.0(3) . .
C64 C65 C68 N6 -169(6) . .
C66 C65 C68 N6 8(6) . .
C74 C69 C70 C71 1.2(7) . .
Cl1 C69 C70 C71 -177.5(4) . .
C69 C70 C71 C72 -0.9(8) . .
C70 C71 C72 C73 0.8(8) . .
C71 C72 C73 C74 -0.8(7) . .
C70 C69 C74 C73 -1.2(7) . .
Cl1 C69 C74 C73 177.5(3) . .
C72 C73 C74 C69 1.0(7) . .
C77 C75 C76 C77 -1.3(11) 2_655 .
Cl2 C75 C76 C77 175.2(5) . .
C75 C76 C77 C75 1.3(10) . 2_655
C85 C79 C80 C81 3(2) . .
C79 C80 C81 C82 4(2) . .
C79 C80 C81 C78 -2.6(12) . .
Cl3 C78 C81 C80 -6.4(15) . .
C85 C78 C81 C80 178(2) . .
Cl3 C78 C81 C82 177.9(10) . .
C85 C78 C81 C82 2.2(10) . .
C80 C81 C82 C83 -3(2) . .
C78 C81 C82 C83 0.1(18) . .
C80 C81 C82 Cl4 -178.9(13) . .
C78 C81 C82 Cl4 -175.4(8) . .
C80 C81 C82 C84 -5.7(16) . .
C78 C81 C82 C84 -2.3(8) . .
C81 C82 C83 C84 -4(2) . .
Cl4 C82 C83 C84 173.3(10) . .
C82 C83 C84 C85 7(2) . .
C81 C82 C84 C83 177.8(12) . .
Cl4 C82 C84 C83 -6.8(10) . .
C83 C82 C84 C85 -176.0(12) . .
C81 C82 C84 C85 1.9(6) . .
Cl4 C82 C84 C85 177.2(4) . .
C80 C79 C85 C84 -6(2) . .
C80 C79 C85 C78 2.2(14) . .
C83 C84 C85 C79 -1.4(19) . .
C82 C84 C85 C79 3.4(11) . .
C83 C84 C85 C78 -5.3(17) . .
C82 C84 C85 C78 -0.4(7) . .
C81 C78 C85 C79 -174(2) . .
Cl3 C78 C85 C79 9.2(15) . .
C81 C78 C85 C84 -0.9(10) . .
Cl3 C78 C85 C84 -177.3(7) . .
